data_2232101
loop_
_publ_author_name
'Zhang, Yan-Lin'

_publ_section_title
;
 Poly[[diaquabis(2,2'-bipyridine)bis(\m~3~-5-hydroxyisophthalato)(\m~2~-5-hydroxyisophthalato)digadolinium(III)]
 trihydrate]
;
_journal_coeditor_code XU5312
_journal_issue 10
_journal_name_full 'Acta Crystallographica Section E'
_journal_page_first m1368
_journal_page_last m1369
_journal_paper_doi 10.1107/S1600536811035999
_journal_volume 67
_journal_year 2011
_chemical_formula_iupac '[Gd2 (C8 H4 O5)3 (C10 H8 N2)2 (H2 O)2], 3H2 O'
_chemical_formula_moiety 'C44 H38 Gd2 N4 O20'
_chemical_formula_sum 'C44 H38 Gd2 N4 O20'
_chemical_formula_weight 1257.28
_chemical_name_systematic
;
Poly[[diaquabis(2,2'-bipyridine)bis(\m~3~-5-hydroxyisophthalato)(\m~2~-
5-hydroxyisophthalato)digadolinium(III)] trihydrate]
;
_space_group_IT_number 2
_symmetry_cell_setting triclinic
_symmetry_space_group_name_Hall '-P 1'
_symmetry_space_group_name_H-M 'P -1'
_atom_sites_solution_hydrogens geom
_atom_sites_solution_primary direct
_atom_sites_solution_secondary difmap
_audit_creation_method SHELXL-97
_cell_angle_alpha 91.0080(10)
_cell_angle_beta 103.2040(10)
_cell_angle_gamma 106.6480(10)
_cell_formula_units_Z 2
_cell_length_a 11.4196(13)
_cell_length_b 12.0357(14)
_cell_length_c 17.886(2)
_cell_measurement_reflns_used 4955
_cell_measurement_temperature 298(2)
_cell_measurement_theta_max 25.2
_cell_measurement_theta_min 2.35
_cell_volume 2283.9(5)
_computing_cell_refinement 'SAINT (Bruker, 2007)'
_computing_data_collection 'APEX2 (Bruker, 2007)'
_computing_data_reduction 'SAINT (Bruker, 2007)'
_computing_molecular_graphics 'ORTEPIII (Burnett & Johnson, 1996)'
_computing_publication_material 'SHELXL97 (Sheldrick, 2008)'
_computing_structure_refinement 'SHELXL97 (Sheldrick, 2008)'
_computing_structure_solution 'SHELXS97 (Sheldrick, 2008)'
_diffrn_ambient_temperature 298(2)
_diffrn_measured_fraction_theta_full 0.982
_diffrn_measured_fraction_theta_max 0.982
_diffrn_measurement_device_type 'Bruker APEXII area-detector diffractometer'
_diffrn_measurement_method '\f and \w scan'
_diffrn_radiation_monochromator graphite
_diffrn_radiation_source 'fine-focus sealed tube'
_diffrn_radiation_type MoK\a
_diffrn_radiation_wavelength 0.71073
_diffrn_reflns_av_R_equivalents 0.0228
_diffrn_reflns_av_sigmaI/netI 0.0440
_diffrn_reflns_limit_h_max 13
_diffrn_reflns_limit_h_min -11
_diffrn_reflns_limit_k_max 13
_diffrn_reflns_limit_k_min -14
_diffrn_reflns_limit_l_max 21
_diffrn_reflns_limit_l_min -20
_diffrn_reflns_number 11916
_diffrn_reflns_theta_full 25.20
_diffrn_reflns_theta_max 25.20
_diffrn_reflns_theta_min 1.77
_diffrn_standards_number 0
_exptl_absorpt_coefficient_mu 2.965
_exptl_absorpt_correction_T_max 0.521
_exptl_absorpt_correction_T_min 0.415
_exptl_absorpt_correction_type multi-scan
_exptl_absorpt_process_details '(SADABS; Bruker, 2001)'
_exptl_crystal_colour colourless
_exptl_crystal_density_diffrn 1.828
_exptl_crystal_density_method 'not measured'
_exptl_crystal_description block
_exptl_crystal_F_000 1236
_exptl_crystal_size_max 0.31
_exptl_crystal_size_mid 0.28
_exptl_crystal_size_min 0.22
_refine_diff_density_max 1.170
_refine_diff_density_min -1.330
_refine_ls_extinction_method none
_refine_ls_goodness_of_fit_ref 1.047
_refine_ls_hydrogen_treatment constr
_refine_ls_matrix_type full
_refine_ls_number_parameters 634
_refine_ls_number_reflns 8089
_refine_ls_number_restraints 252
_refine_ls_restrained_S_all 1.065
_refine_ls_R_factor_all 0.0411
_refine_ls_R_factor_gt 0.0323
_refine_ls_shift/su_max 0.001
_refine_ls_shift/su_mean 0.000
_refine_ls_structure_factor_coef Fsqd
_refine_ls_weighting_details 'calc w=1/[\s^2^(Fo^2^)+(0.0268P)^2^+4.4136P] where P=(Fo^2^+2Fc^2^)/3'
_refine_ls_weighting_scheme calc
_refine_ls_wR_factor_gt 0.0704
_refine_ls_wR_factor_ref 0.0757
_reflns_number_gt 6783
_reflns_number_total 8089
_reflns_threshold_expression >2sigma(I)
_cod_data_source_file xu5312.cif
_cod_data_source_block I
_cod_original_cell_volume 2283.8(5)
_cod_database_code 2232101
_cod_database_fobs_code 2232101

loop_
_symmetry_equiv_pos_as_xyz
'x, y, z'
'-x, -y, -z'

loop_
_atom_site_type_symbol
_atom_site_label
_atom_site_fract_x
_atom_site_fract_y
_atom_site_fract_z
_atom_site_U_iso_or_equiv
_atom_site_adp_type
_atom_site_calc_flag
_atom_site_refinement_flags
_atom_site_occupancy
_atom_site_symmetry_multiplicity
C C1 0.4825(5) 0.0836(4) 0.3988(3) 0.0229(8) Uani d U 1 1
C C2 0.4122(5) 0.0772(4) 0.4536(3) 0.0237(9) Uani d U 1 1
H H2 0.3348 0.0203 0.4466 0.028 Uiso calc R 1 1
C C3 0.4574(4) 0.1555(4) 0.5186(3) 0.0230(9) Uani d U 1 1
C C4 0.5716(4) 0.2425(4) 0.5289(3) 0.0222(9) Uani d U 1 1
H H4 0.5995 0.2978 0.5711 0.027 Uiso calc R 1 1
C C5 0.6437(4) 0.2460(4) 0.4755(3) 0.0209(8) Uani d U 1 1
C C6 0.5988(5) 0.1667(4) 0.4108(3) 0.0231(9) Uani d U 1 1
H H6 0.6473 0.1694 0.3752 0.028 Uiso calc R 1 1
C C7 0.4287(5) 0.0026(4) 0.3266(3) 0.0249(10) Uani d U 1 1
C C8 0.7700(4) 0.3348(4) 0.4872(3) 0.0212(9) Uani d U 1 1
C C9 1.0118(5) 0.3921(4) 0.1825(3) 0.0243(8) Uani d U 1 1
C C10 0.9050(5) 0.3313(4) 0.1278(3) 0.0259(9) Uani d U 1 1
H H10 0.8312 0.2947 0.1424 0.031 Uiso calc R 1 1
C C11 0.9081(5) 0.3250(4) 0.0505(3) 0.0259(9) Uani d U 1 1
C C12 1.0187(5) 0.3779(4) 0.0290(3) 0.0253(9) Uani d U 1 1
H H12 1.0210 0.3726 -0.0225 0.030 Uiso calc R 1 1
C C13 1.1264(5) 0.4389(4) 0.0845(3) 0.0258(9) Uani d U 1 1
C C14 1.1241(5) 0.4465(4) 0.1617(3) 0.0265(9) Uani d U 1 1
H H14 1.1959 0.4871 0.1990 0.032 Uiso calc R 1 1
C C15 1.0120(5) 0.4014(4) 0.2666(3) 0.0253(10) Uani d U 1 1
C C16 0.7912(5) 0.2616(5) -0.0098(3) 0.0288(11) Uani d U 1 1
C C17 0.5752(5) -0.3885(4) 0.2507(3) 0.0236(8) Uani d U 1 1
C C18 0.6735(4) -0.3617(4) 0.3163(3) 0.0230(9) Uani d U 1 1
H H18 0.6876 -0.2962 0.3494 0.028 Uiso calc R 1 1
C C19 0.7513(5) -0.4335(4) 0.3326(3) 0.0246(8) Uani d U 1 1
C C20 0.7287(5) -0.5311(5) 0.2836(3) 0.0306(10) Uani d U 1 1
H H20 0.7795 -0.5797 0.2952 0.037 Uiso calc R 1 1
C C21 0.6317(5) -0.5578(5) 0.2177(3) 0.0332(10) Uani d U 1 1
C C22 0.5546(5) -0.4859(5) 0.2015(3) 0.0312(10) Uani d U 1 1
H H22 0.4888 -0.5034 0.1574 0.037 Uiso calc R 1 1
C C23 0.4846(5) -0.3179(4) 0.2360(3) 0.0234(10) Uani d U 1 1
C C24 0.8531(5) -0.4071(4) 0.4055(3) 0.0247(10) Uani d U 1 1
C C25 0.3528(7) 0.0870(6) 0.1175(4) 0.0615(16) Uani d U 1 1
H H25 0.4352 0.0835 0.1307 0.074 Uiso calc R 1 1
C C26 0.3300(8) 0.1788(6) 0.0774(4) 0.0685(15) Uani d U 1 1
H H26 0.3937 0.2330 0.0616 0.082 Uiso calc R 1 1
C C27 0.2111(8) 0.1865(7) 0.0623(5) 0.0706(15) Uani d U 1 1
H H27 0.1921 0.2473 0.0356 0.085 Uiso calc R 1 1
C C28 0.1188(8) 0.1057(7) 0.0858(4) 0.0654(14) Uani d U 1 1
H H28 0.0378 0.1127 0.0769 0.078 Uiso calc R 1 1
C C29 0.1472(7) 0.0119(6) 0.1236(4) 0.0558(13) Uani d U 1 1
C C30 0.0507(7) -0.0824(7) 0.1467(4) 0.0584(13) Uani d U 1 1
C C31 -0.0743(7) -0.0819(8) 0.1332(5) 0.0735(14) Uani d U 1 1
H H31 -0.0981 -0.0185 0.1134 0.088 Uiso calc R 1 1
C C32 -0.1609(8) -0.1762(8) 0.1496(5) 0.0803(15) Uani d U 1 1
H H32 -0.2445 -0.1768 0.1413 0.096 Uiso calc R 1 1
C C33 -0.1269(7) -0.2695(9) 0.1779(5) 0.0771(16) Uani d U 1 1
H H33 -0.1863 -0.3357 0.1869 0.093 Uiso calc R 1 1
C C34 -0.0001(6) -0.2620(8) 0.1928(4) 0.0693(17) Uani d U 1 1
H H34 0.0251 -0.3241 0.2138 0.083 Uiso calc R 1 1
C C35 0.9127(5) 0.0884(5) 0.4210(4) 0.0418(12) Uani d U 1 1
H H35 0.8578 0.1117 0.4445 0.050 Uiso calc R 1 1
C C36 0.8929(6) -0.0290(5) 0.4063(4) 0.0480(12) Uani d U 1 1
H H36 0.8266 -0.0834 0.4197 0.058 Uiso calc R 1 1
C C37 0.9721(6) -0.0639(5) 0.3717(4) 0.0493(12) Uani d U 1 1
H H37 0.9609 -0.1427 0.3612 0.059 Uiso calc R 1 1
C C38 1.0695(6) 0.0190(5) 0.3523(4) 0.0420(11) Uani d U 1 1
H H38 1.1241 -0.0033 0.3280 0.050 Uiso calc R 1 1
C C39 1.0849(5) 0.1352(5) 0.3693(3) 0.0326(10) Uani d U 1 1
C C40 1.1930(5) 0.2272(5) 0.3551(3) 0.0315(10) Uani d U 1 1
C C41 1.2673(5) 0.2066(5) 0.3085(3) 0.0380(10) Uani d U 1 1
H H41 1.2436 0.1354 0.2794 0.046 Uiso calc R 1 1
C C42 1.3754(6) 0.2904(5) 0.3048(4) 0.0432(11) Uani d U 1 1
H H42 1.4249 0.2773 0.2729 0.052 Uiso calc R 1 1
C C43 1.4093(6) 0.3935(5) 0.3490(4) 0.0461(11) Uani d U 1 1
H H43 1.4856 0.4497 0.3512 0.055 Uiso calc R 1 1
C C44 1.3265(6) 0.4121(5) 0.3904(4) 0.0450(13) Uani d U 1 1
H H44 1.3466 0.4842 0.4177 0.054 Uiso calc R 1 1
Gd Gd1 1.04200(2) 0.394578(19) 0.429399(12) 0.01701(7) Uani d . 1 1
Gd Gd2 0.32468(2) -0.17119(2) 0.199574(13) 0.02017(7) Uani d . 1 1
N N1 0.2649(5) 0.0030(4) 0.1387(3) 0.0415(12) Uani d . 1 1
N N2 0.0875(4) -0.1705(5) 0.1784(3) 0.0398(12) Uani d . 1 1
N N3 1.0066(4) 0.1707(4) 0.4034(2) 0.0257(9) Uani d . 1 1
N N4 1.2204(4) 0.3324(4) 0.3931(3) 0.0308(10) Uani d . 1 1
O O1 0.4872(3) 0.0106(3) 0.27407(19) 0.0286(8) Uani d . 1 1
O O2 0.3229(3) -0.0732(3) 0.31882(19) 0.0303(9) Uani d . 1 1
O O3 0.8478(3) 0.3098(3) 0.4555(2) 0.0272(8) Uani d . 1 1
O O4 0.7914(3) 0.4286(3) 0.52814(19) 0.0269(8) Uani d . 1 1
O O5 0.3858(3) 0.1410(4) 0.5713(2) 0.0381(10) Uani d . 1 1
H H5 0.4290 0.1759 0.6128 0.057 Uiso calc R 1 1
O O6 0.9359(3) 0.3244(3) 0.29311(18) 0.0254(8) Uani d . 1 1
O O7 1.0911(3) 0.4849(3) 0.31090(18) 0.0316(9) Uani d . 1 1
O O8 0.7983(3) 0.2599(3) -0.07886(18) 0.0303(8) Uani d . 1 1
O O9 0.6932(4) 0.2138(5) 0.0118(2) 0.0644(15) Uani d . 1 1
O O10 1.2346(3) 0.4877(3) 0.0613(2) 0.0356(9) Uani d . 1 1
H H10A 1.2891 0.5270 0.0979 0.053 Uiso calc R 1 1
O O11 0.3877(3) -0.3498(3) 0.18007(19) 0.0274(8) Uani d . 1 1
O O12 0.5040(3) -0.2276(3) 0.27956(19) 0.0286(8) Uani d . 1 1
O O13 0.8553(4) -0.3317(3) 0.4550(2) 0.0340(9) Uani d . 1 1
O O14 0.9326(3) -0.4648(3) 0.4180(2) 0.0287(8) Uani d . 1 1
O O15 0.6061(5) -0.6548(4) 0.1695(3) 0.0720(17) Uani d . 1 1
H H15 0.6355 -0.7026 0.1928 0.108 Uiso calc R 1 1
O O1W 0.4679(3) -0.1230(3) 0.1195(2) 0.0405(10) Uani d . 1 1
H H1WA 0.5434 -0.1102 0.1158 0.061 Uiso d R 1 1
H H1WB 0.4230 -0.1193 0.0752 0.061 Uiso d R 1 1
O O2W 0.2359(3) -0.3061(3) 0.2883(2) 0.0354(9) Uani d . 1 1
H H2WA 0.2351 -0.2565 0.3225 0.053 Uiso d R 1 1
H H2WB 0.2019 -0.3734 0.3007 0.053 Uiso d R 1 1
O O3W 0.6877(4) 0.0285(4) 0.1066(3) 0.0650(14) Uani d . 1 1
H H3WA 0.7145 0.0524 0.0674 0.097 Uiso d R 1 1
H H3WB 0.6482 0.0736 0.1183 0.097 Uiso d R 1 1
O O4W 0.7005(6) 0.1565(6) 0.2362(3) 0.121(3) Uani d . 1 1
H H4WA 0.7746 0.2012 0.2552 0.181 Uiso d R 1 1
H H4WB 0.6638 0.1415 0.2728 0.181 Uiso d R 1 1
O O5W 0.5593(16) 0.4214(15) 0.0206(8) 0.356(12) Uani d . 1 1
H H5WA 0.5768 0.4043 0.0669 0.533 Uiso d R 1 1
H H5WB 0.6263 0.4357 0.0046 0.533 Uiso d R 1 1

loop_
_atom_site_aniso_label
_atom_site_aniso_U_11
_atom_site_aniso_U_22
_atom_site_aniso_U_33
_atom_site_aniso_U_12
_atom_site_aniso_U_13
_atom_site_aniso_U_23
C1 0.0213(17) 0.0219(17) 0.0218(17) 0.0028(14) 0.0031(15) -0.0031(14)
C2 0.0192(18) 0.0252(18) 0.0216(18) 0.0005(16) 0.0028(16) -0.0028(16)
C3 0.0189(18) 0.0272(18) 0.0214(18) 0.0055(16) 0.0041(16) -0.0038(16)
C4 0.0191(18) 0.0255(18) 0.0202(17) 0.0068(15) 0.0019(16) -0.0052(15)
C5 0.0187(17) 0.0225(16) 0.0196(16) 0.0046(14) 0.0031(14) -0.0024(14)
C6 0.0207(18) 0.0247(18) 0.0218(18) 0.0028(15) 0.0066(16) -0.0032(15)
C7 0.024(2) 0.022(2) 0.022(2) 0.0029(18) -0.0009(19) -0.0022(18)
C8 0.020(2) 0.023(2) 0.0171(19) 0.0051(17) 0.0015(18) -0.0016(17)
C9 0.0251(17) 0.0281(17) 0.0161(16) 0.0051(15) 0.0014(15) -0.0013(14)
C10 0.0256(19) 0.0298(19) 0.0169(17) 0.0034(16) 0.0010(16) -0.0008(16)
C11 0.0268(18) 0.0295(17) 0.0181(16) 0.0066(15) 0.0011(15) -0.0015(15)
C12 0.0271(19) 0.0302(19) 0.0155(17) 0.0059(17) 0.0025(16) -0.0017(16)
C13 0.0255(19) 0.0299(19) 0.0190(18) 0.0058(17) 0.0028(16) -0.0017(16)
C14 0.0250(19) 0.0292(19) 0.0199(18) 0.0052(17) -0.0011(16) -0.0040(16)
C15 0.025(2) 0.027(2) 0.019(2) 0.0050(19) 0.0008(19) -0.0006(18)
C16 0.030(2) 0.031(2) 0.018(2) 0.004(2) -0.0010(19) -0.0016(18)
C17 0.0192(17) 0.0282(17) 0.0210(16) 0.0065(15) 0.0014(15) -0.0018(15)
C18 0.0216(19) 0.0234(18) 0.0212(18) 0.0060(16) 0.0007(16) 0.0003(16)
C19 0.0223(17) 0.0253(17) 0.0230(17) 0.0058(15) 0.0009(15) 0.0006(15)
C20 0.027(2) 0.032(2) 0.0305(19) 0.0115(17) -0.0015(17) -0.0056(17)
C21 0.028(2) 0.036(2) 0.0306(19) 0.0107(17) -0.0035(17) -0.0122(17)
C22 0.0241(19) 0.036(2) 0.0279(19) 0.0086(17) -0.0036(17) -0.0081(17)
C23 0.019(2) 0.026(2) 0.021(2) 0.0048(18) 0.0004(18) 0.0000(18)
C24 0.022(2) 0.022(2) 0.025(2) 0.0029(18) 0.0014(18) 0.0041(18)
C25 0.064(3) 0.040(3) 0.066(3) 0.011(3) -0.008(3) 0.013(3)
C26 0.073(3) 0.046(3) 0.071(3) 0.013(2) -0.008(3) 0.012(2)
C27 0.076(3) 0.055(3) 0.074(3) 0.026(2) -0.004(3) 0.009(2)
C28 0.068(3) 0.064(3) 0.068(3) 0.038(2) 0.001(2) 0.006(2)
C29 0.058(3) 0.068(3) 0.054(3) 0.044(2) 0.006(2) 0.004(2)
C30 0.051(3) 0.084(3) 0.055(3) 0.044(2) 0.012(2) 0.009(2)
C31 0.054(3) 0.104(3) 0.071(3) 0.038(2) 0.011(2) 0.019(3)
C32 0.049(3) 0.117(4) 0.078(3) 0.030(3) 0.014(2) 0.023(3)
C33 0.043(3) 0.118(4) 0.073(3) 0.026(3) 0.017(3) 0.024(3)
C34 0.036(3) 0.113(4) 0.064(3) 0.025(3) 0.017(3) 0.023(3)
C35 0.031(3) 0.029(2) 0.064(3) 0.004(2) 0.016(2) -0.001(2)
C36 0.036(2) 0.032(2) 0.071(3) 0.0003(19) 0.017(2) -0.001(2)
C37 0.043(2) 0.032(2) 0.069(3) 0.0029(19) 0.017(2) -0.005(2)
C38 0.041(2) 0.031(2) 0.056(2) 0.0072(18) 0.019(2) -0.0047(19)
C39 0.035(2) 0.027(2) 0.039(2) 0.0099(17) 0.0149(18) -0.0011(18)
C40 0.035(2) 0.030(2) 0.036(2) 0.0132(17) 0.0168(18) 0.0051(17)
C41 0.042(2) 0.036(2) 0.045(2) 0.0151(18) 0.0230(19) 0.0057(19)
C42 0.043(2) 0.042(2) 0.054(2) 0.0133(19) 0.029(2) 0.009(2)
C43 0.042(2) 0.041(2) 0.061(3) 0.009(2) 0.027(2) 0.010(2)
C44 0.040(3) 0.038(3) 0.062(3) 0.008(2) 0.027(2) 0.004(2)
Gd1 0.01518(13) 0.01894(13) 0.01425(12) 0.00264(10) 0.00175(10) -0.00201(9)
Gd2 0.01919(14) 0.02123(14) 0.01529(13) 0.00330(10) -0.00138(10) -0.00330(9)
N1 0.051(3) 0.032(3) 0.034(3) 0.013(2) -0.005(2) 0.001(2)
N2 0.028(3) 0.060(3) 0.031(3) 0.013(2) 0.007(2) -0.002(2)
N3 0.023(2) 0.025(2) 0.030(2) 0.0084(19) 0.0050(19) -0.0025(18)
N4 0.023(2) 0.027(2) 0.041(3) 0.0024(19) 0.011(2) -0.001(2)
O1 0.027(2) 0.030(2) 0.0231(18) -0.0003(16) 0.0068(16) -0.0061(15)
O2 0.027(2) 0.0260(19) 0.0271(19) -0.0056(16) 0.0039(16) -0.0111(15)
O3 0.0204(19) 0.0258(19) 0.034(2) 0.0017(15) 0.0115(16) -0.0053(15)
O4 0.0231(19) 0.0243(19) 0.0291(19) 0.0000(15) 0.0081(16) -0.0109(15)
O5 0.023(2) 0.059(3) 0.024(2) -0.0033(19) 0.0100(17) -0.0098(18)
O6 0.0246(19) 0.0271(19) 0.0175(17) -0.0003(15) 0.0022(15) -0.0022(14)
O7 0.032(2) 0.032(2) 0.0172(18) -0.0090(17) 0.0027(16) -0.0063(15)
O8 0.031(2) 0.039(2) 0.0160(18) 0.0063(17) 0.0012(16) -0.0043(15)
O9 0.030(2) 0.107(4) 0.026(2) -0.021(3) 0.0001(19) -0.007(2)
O10 0.027(2) 0.045(2) 0.029(2) -0.0016(18) 0.0107(17) -0.0085(17)
O11 0.0230(19) 0.030(2) 0.0229(18) 0.0077(16) -0.0058(16) -0.0059(15)
O12 0.026(2) 0.0266(19) 0.0258(19) 0.0078(16) -0.0072(16) -0.0083(15)
O13 0.044(2) 0.032(2) 0.0222(19) 0.0165(18) -0.0050(17) -0.0039(16)
O14 0.026(2) 0.030(2) 0.030(2) 0.0126(16) 0.0024(16) 0.0076(16)
O15 0.079(4) 0.066(3) 0.061(3) 0.045(3) -0.029(3) -0.044(3)
O1W 0.026(2) 0.058(3) 0.027(2) -0.0005(19) 0.0020(17) -0.0037(18)
O2W 0.043(2) 0.025(2) 0.033(2) 0.0017(17) 0.0119(19) -0.0014(16)
O3W 0.055(3) 0.060(3) 0.072(3) 0.000(2) 0.023(3) 0.000(3)
O4W 0.097(5) 0.148(6) 0.057(4) -0.065(4) 0.033(3) -0.033(4)
O5W 0.52(3) 0.55(3) 0.292(16) 0.45(2) 0.309(18) 0.275(18)

loop_
_atom_type_symbol
_atom_type_description
_atom_type_scat_dispersion_real
_atom_type_scat_dispersion_imag
_atom_type_scat_source
C C 0.0033 0.0016 'International Tables Vol C Tables 4.2.6.8 and 6.1.1.4'
H H 0.0000 0.0000 'International Tables Vol C Tables 4.2.6.8 and 6.1.1.4'
N N 0.0061 0.0033 'International Tables Vol C Tables 4.2.6.8 and 6.1.1.4'
O O 0.0106 0.0060 'International Tables Vol C Tables 4.2.6.8 and 6.1.1.4'
Gd Gd -0.1653 3.9035 'International Tables Vol C Tables 4.2.6.8 and 6.1.1.4'

loop_
_geom_angle_atom_site_label_1
_geom_angle_atom_site_label_2
_geom_angle_atom_site_label_3
_geom_angle_site_symmetry_1
_geom_angle_site_symmetry_3
_geom_angle
C6 C1 C2 . . 119.5(4)
C6 C1 C7 . . 121.2(4)
C2 C1 C7 . . 119.3(4)
C3 C2 C1 . . 120.0(4)
C3 C2 H2 . . 120.0
C1 C2 H2 . . 120.0
O5 C3 C2 . . 116.7(4)
O5 C3 C4 . . 122.7(4)
C2 C3 C4 . . 120.5(4)
C3 C4 C5 . . 119.3(4)
C3 C4 H4 . . 120.4
C5 C4 H4 . . 120.4
C6 C5 C4 . . 120.0(4)
C6 C5 C8 . . 119.5(4)
C4 C5 C8 . . 120.5(4)
C1 C6 C5 . . 120.5(4)
C1 C6 H6 . . 119.7
C5 C6 H6 . . 119.7
O1 C7 O2 . . 120.5(4)
O1 C7 C1 . . 120.6(4)
O2 C7 C1 . . 118.9(4)
O3 C8 O4 . . 124.7(4)
O3 C8 C5 . . 116.9(4)
O4 C8 C5 . . 118.4(4)
C10 C9 C14 . . 121.0(4)
C10 C9 C15 . . 121.2(4)
C14 C9 C15 . . 117.8(4)
C9 C10 C11 . . 119.7(5)
C9 C10 H10 . . 120.2
C11 C10 H10 . . 120.2
C12 C11 C10 . . 120.1(5)
C12 C11 C16 . . 119.8(4)
C10 C11 C16 . . 120.1(5)
C11 C12 C13 . . 120.1(4)
C11 C12 H12 . . 120.0
C13 C12 H12 . . 120.0
O10 C13 C14 . . 121.2(4)
O10 C13 C12 . . 118.4(4)
C14 C13 C12 . . 120.3(5)
C13 C14 C9 . . 118.9(5)
C13 C14 H14 . . 120.5
C9 C14 H14 . . 120.5
O7 C15 O6 . . 119.9(4)
O7 C15 C9 . . 119.7(4)
O6 C15 C9 . . 120.4(4)
O9 C16 O8 . . 124.2(5)
O9 C16 C11 . . 118.1(4)
O8 C16 C11 . . 117.7(5)
C22 C17 C18 . . 120.0(5)
C22 C17 C23 . . 119.7(4)
C18 C17 C23 . . 120.2(4)
C17 C18 C19 . . 119.8(5)
C17 C18 H18 . . 120.1
C19 C18 H18 . . 120.1
C20 C19 C18 . . 119.7(5)
C20 C19 C24 . . 120.9(5)
C18 C19 C24 . . 119.3(4)
C19 C20 C21 . . 121.0(5)
C19 C20 H20 . . 119.5
C21 C20 H20 . . 119.5
O15 C21 C20 . . 121.9(5)
O15 C21 C22 . . 118.8(5)
C20 C21 C22 . . 119.2(5)
C17 C22 C21 . . 120.5(5)
C17 C22 H22 . . 119.8
C21 C22 H22 . . 119.8
O12 C23 O11 . . 120.0(4)
O12 C23 C17 . . 120.1(4)
O11 C23 C17 . . 119.9(4)
O13 C24 O14 . . 120.9(5)
O13 C24 C19 . . 118.8(4)
O14 C24 C19 . . 120.2(4)
O13 C24 Gd1 . 2_756 53.4(2)
O14 C24 Gd1 . 2_756 71.1(3)
C19 C24 Gd1 . 2_756 156.1(3)
N1 C25 C26 . . 124.6(7)
N1 C25 H25 . . 117.7
C26 C25 H25 . . 117.7
C27 C26 C25 . . 117.2(8)
C27 C26 H26 . . 121.4
C25 C26 H26 . . 121.4
C26 C27 C28 . . 120.5(7)
C26 C27 H27 . . 119.8
C28 C27 H27 . . 119.8
C27 C28 C29 . . 119.4(7)
C27 C28 H28 . . 120.3
C29 C28 H28 . . 120.3
N1 C29 C28 . . 120.7(7)
N1 C29 C30 . . 116.9(6)
C28 C29 C30 . . 122.4(7)
N2 C30 C31 . . 121.4(7)
N2 C30 C29 . . 117.0(6)
C31 C30 C29 . . 121.5(7)
C32 C31 C30 . . 118.6(8)
C32 C31 H31 . . 120.7
C30 C31 H31 . . 120.7
C33 C32 C31 . . 121.0(8)
C33 C32 H32 . . 119.5
C31 C32 H32 . . 119.5
C32 C33 C34 . . 117.3(8)
C32 C33 H33 . . 121.3
C34 C33 H33 . . 121.3
N2 C34 C33 . . 123.3(8)
N2 C34 H34 . . 118.3
C33 C34 H34 . . 118.3
N3 C35 C36 . . 123.5(6)
N3 C35 H35 . . 118.2
C36 C35 H35 . . 118.2
C37 C36 C35 . . 118.7(6)
C37 C36 H36 . . 120.7
C35 C36 H36 . . 120.7
C36 C37 C38 . . 119.3(6)
C36 C37 H37 . . 120.4
C38 C37 H37 . . 120.4
C39 C38 C37 . . 119.2(6)
C39 C38 H38 . . 120.4
C37 C38 H38 . . 120.4
N3 C39 C38 . . 122.0(5)
N3 C39 C40 . . 116.4(4)
C38 C39 C40 . . 121.4(5)
N4 C40 C41 . . 120.7(5)
N4 C40 C39 . . 116.5(4)
C41 C40 C39 . . 122.7(5)
C42 C41 C40 . . 120.4(6)
C42 C41 H41 . . 119.8
C40 C41 H41 . . 119.8
C43 C42 C41 . . 118.7(6)
C43 C42 H42 . . 120.6
C41 C42 H42 . . 120.6
C42 C43 C44 . . 118.1(6)
C42 C43 H43 . . 120.9
C44 C43 H43 . . 120.9
N4 C44 C43 . . 123.4(6)
N4 C44 H44 . . 118.3
C43 C44 H44 . . 118.3
O3 Gd1 O14 . 1_565 72.23(12)
O3 Gd1 O13 . 2_756 90.37(13)
O14 Gd1 O13 1_565 2_756 127.51(12)
O3 Gd1 O4 . 2_766 135.63(11)
O14 Gd1 O4 1_565 2_766 77.70(12)
O13 Gd1 O4 2_756 2_766 82.72(12)
O3 Gd1 O6 . . 86.22(11)
O14 Gd1 O6 1_565 . 88.21(12)
O13 Gd1 O6 2_756 . 140.96(12)
O4 Gd1 O6 2_766 . 125.00(11)
O3 Gd1 O7 . . 129.25(12)
O14 Gd1 O7 1_565 . 78.52(12)
O13 Gd1 O7 2_756 . 139.80(13)
O4 Gd1 O7 2_766 . 73.20(11)
O6 Gd1 O7 . . 51.86(11)
O3 Gd1 N4 . . 138.95(13)
O14 Gd1 N4 1_565 . 145.72(13)
O13 Gd1 N4 2_756 . 75.45(14)
O4 Gd1 N4 2_766 . 81.37(12)
O6 Gd1 N4 . . 81.91(13)
O7 Gd1 N4 . . 69.55(14)
O3 Gd1 N3 . . 76.48(12)
O14 Gd1 N3 1_565 . 141.91(12)
O13 Gd1 N3 2_756 . 73.01(12)
O4 Gd1 N3 2_766 . 140.31(12)
O6 Gd1 N3 . . 68.37(12)
O7 Gd1 N3 . . 106.25(12)
N4 Gd1 N3 . . 62.59(13)
O3 Gd1 O14 . 2_756 73.86(11)
O14 Gd1 O14 1_565 2_756 77.73(12)
O13 Gd1 O14 2_756 2_756 49.79(11)
O4 Gd1 O14 2_766 2_756 68.35(11)
O6 Gd1 O14 . 2_756 158.30(11)
O7 Gd1 O14 . 2_756 138.12(11)
N4 Gd1 O14 . 2_756 118.82(12)
N3 Gd1 O14 . 2_756 113.74(11)
O3 Gd1 C24 . 2_756 86.30(13)
O14 Gd1 C24 1_565 2_756 103.13(13)
O13 Gd1 C24 2_756 2_756 24.86(13)
O4 Gd1 C24 2_766 2_756 69.51(13)
O6 Gd1 C24 . 2_756 163.79(12)
O7 Gd1 C24 . 2_756 141.23(12)
N4 Gd1 C24 . 2_756 94.44(14)
N3 Gd1 C24 . 2_756 95.88(13)
O14 Gd1 C24 2_756 2_756 25.87(12)
O3 Gd1 Gd1 . 2_766 68.14(8)
O14 Gd1 Gd1 1_565 2_766 42.54(8)
O13 Gd1 Gd1 2_756 2_766 84.98(9)
O4 Gd1 Gd1 2_766 2_766 67.61(8)
O6 Gd1 Gd1 . 2_766 128.64(8)
O7 Gd1 Gd1 . 2_766 113.44(9)
N4 Gd1 Gd1 . 2_766 145.18(10)
N3 Gd1 Gd1 . 2_766 137.97(9)
O14 Gd1 Gd1 2_756 2_766 35.19(7)
C24 Gd1 Gd1 2_756 2_766 60.76(10)
O8 Gd2 O1W 2_655 . 76.94(12)
O8 Gd2 O2 2_655 . 144.46(12)
O1W Gd2 O2 . . 130.67(12)
O8 Gd2 O2W 2_655 . 102.62(12)
O1W Gd2 O2W . . 147.55(14)
O2 Gd2 O2W . . 66.80(12)
O8 Gd2 O12 2_655 . 126.04(12)
O1W Gd2 O12 . . 80.37(13)
O2 Gd2 O12 . . 85.07(12)
O2W Gd2 O12 . . 73.88(12)
O8 Gd2 O11 2_655 . 74.61(12)
O1W Gd2 O11 . . 74.00(13)
O2 Gd2 O11 . . 129.02(12)
O2W Gd2 O11 . . 74.68(12)
O12 Gd2 O11 . . 52.15(10)
O8 Gd2 O1 2_655 . 146.11(12)
O1W Gd2 O1 . . 78.37(12)
O2 Gd2 O1 . . 52.34(11)
O2W Gd2 O1 . . 110.66(11)
O12 Gd2 O1 . . 71.28(11)
O11 Gd2 O1 . . 119.78(11)
O8 Gd2 N1 2_655 . 79.62(14)
O1W Gd2 N1 . . 80.19(16)
O2 Gd2 N1 . . 83.76(14)
O2W Gd2 N1 . . 132.08(15)
O12 Gd2 N1 . . 142.51(14)
O11 Gd2 N1 . . 146.85(14)
O1 Gd2 N1 . . 73.58(13)
O8 Gd2 N2 2_655 . 67.94(13)
O1W Gd2 N2 . . 131.70(14)
O2 Gd2 N2 . . 76.52(13)
O2W Gd2 N2 . . 74.37(14)
O12 Gd2 N2 . . 147.56(14)
O11 Gd2 N2 . . 123.70(14)
O1 Gd2 N2 . . 114.77(14)
N1 Gd2 N2 . . 62.11(16)
C25 N1 C29 . . 117.5(6)
C25 N1 Gd2 . . 119.1(4)
C29 N1 Gd2 . . 123.4(4)
C34 N2 C30 . . 118.2(6)
C34 N2 Gd2 . . 120.9(5)
C30 N2 Gd2 . . 120.6(4)
C35 N3 C39 . . 117.3(5)
C35 N3 Gd1 . . 123.5(3)
C39 N3 Gd1 . . 119.2(3)
C44 N4 C40 . . 118.2(5)
C44 N4 Gd1 . . 119.9(4)
C40 N4 Gd1 . . 118.9(3)
C7 O1 Gd2 . . 90.8(3)
C7 O2 Gd2 . . 96.0(3)
C8 O3 Gd1 . . 140.6(3)
C8 O4 Gd1 . 2_766 138.4(3)
C3 O5 H5 . . 109.5
C15 O6 Gd1 . . 94.4(3)
C15 O7 Gd1 . . 93.0(3)
C16 O8 Gd2 . 2_655 138.9(3)
C13 O10 H10A . . 109.5
C23 O11 Gd2 . . 93.4(3)
C23 O12 Gd2 . . 94.0(3)
C24 O13 Gd1 . 2_756 101.7(3)
C24 O14 Gd1 . 1_545 167.9(3)
C24 O14 Gd1 . 2_756 83.1(3)
Gd1 O14 Gd1 1_545 2_756 102.27(12)
C21 O15 H15 . . 109.5
Gd2 O1W H1WA . . 147.1
Gd2 O1W H1WB . . 105.1
H1WA O1W H1WB . . 107.7
Gd2 O2W H2WA . . 98.9
Gd2 O2W H2WB . . 153.1
H2WA O2W H2WB . . 107.7
H3WA O3W H3WB . . 107.7
H4WA O4W H4WB . . 107.7
H5WA O5W H5WB . . 107.7

loop_
_geom_bond_atom_site_label_1
_geom_bond_atom_site_label_2
_geom_bond_site_symmetry_2
_geom_bond_distance
_geom_bond_publ_flag
C1 C6 . 1.383(7) ?
C1 C2 . 1.393(7) ?
C1 C7 . 1.498(7) ?
C2 C3 . 1.382(6) ?
C2 H2 . 0.9300 ?
C3 O5 . 1.366(6) ?
C3 C4 . 1.391(7) ?
C4 C5 . 1.391(6) ?
C4 H4 . 0.9300 ?
C5 C6 . 1.387(6) ?
C5 C8 . 1.495(7) ?
C6 H6 . 0.9300 ?
C7 O1 . 1.261(6) ?
C7 O2 . 1.264(6) ?
C8 O3 . 1.257(6) ?
C8 O4 . 1.266(6) ?
C9 C10 . 1.378(7) ?
C9 C14 . 1.398(7) ?
C9 C15 . 1.506(6) ?
C10 C11 . 1.392(6) ?
C10 H10 . 0.9300 ?
C11 C12 . 1.386(7) ?
C11 C16 . 1.503(7) ?
C12 C13 . 1.391(7) ?
C12 H12 . 0.9300 ?
C13 O10 . 1.367(6) ?
C13 C14 . 1.390(7) ?
C14 H14 . 0.9300 ?
C15 O7 . 1.256(6) ?
C15 O6 . 1.257(6) ?
C16 O9 . 1.252(6) ?
C16 O8 . 1.256(6) ?
C17 C22 . 1.383(7) ?
C17 C18 . 1.385(6) ?
C17 C23 . 1.500(7) ?
C18 C19 . 1.397(7) ?
C18 H18 . 0.9300 ?
C19 C20 . 1.378(7) ?
C19 C24 . 1.495(7) ?
C20 C21 . 1.381(7) ?
C20 H20 . 0.9300 ?
C21 O15 . 1.358(6) ?
C21 C22 . 1.392(7) ?
C22 H22 . 0.9300 ?
C23 O12 . 1.261(6) ?
C23 O11 . 1.269(6) ?
C24 O13 . 1.247(6) ?
C24 O14 . 1.277(6) ?
C24 Gd1 2_756 2.906(5) ?
C25 N1 . 1.333(8) ?
C25 C26 . 1.382(9) ?
C25 H25 . 0.9300 ?
C26 C27 . 1.353(11) ?
C26 H26 . 0.9300 ?
C27 C28 . 1.365(10) ?
C27 H27 . 0.9300 ?
C28 C29 . 1.405(9) ?
C28 H28 . 0.9300 ?
C29 N1 . 1.345(8) ?
C29 C30 . 1.477(10) ?
C30 N2 . 1.339(8) ?
C30 C31 . 1.394(9) ?
C31 C32 . 1.362(11) ?
C31 H31 . 0.9300 ?
C32 C33 . 1.359(11) ?
C32 H32 . 0.9300 ?
C33 C34 . 1.387(10) ?
C33 H33 . 0.9300 ?
C34 N2 . 1.332(9) ?
C34 H34 . 0.9300 ?
C35 N3 . 1.337(7) ?
C35 C36 . 1.376(8) ?
C35 H35 . 0.9300 ?
C36 C37 . 1.356(9) ?
C36 H36 . 0.9300 ?
C37 C38 . 1.381(8) ?
C37 H37 . 0.9300 ?
C38 C39 . 1.378(7) ?
C38 H38 . 0.9300 ?
C39 N3 . 1.346(6) ?
C39 C40 . 1.478(7) ?
C40 N4 . 1.344(7) ?
C40 C41 . 1.383(7) ?
C41 C42 . 1.368(8) ?
C41 H41 . 0.9300 ?
C42 C43 . 1.365(8) ?
C42 H42 . 0.9300 ?
C43 C44 . 1.389(8) ?
C43 H43 . 0.9300 ?
C44 N4 . 1.324(7) ?
C44 H44 . 0.9300 ?
Gd1 O3 . 2.317(3) y
Gd1 O4 2_766 2.385(3) y
Gd1 O6 . 2.473(3) y
Gd1 O7 . 2.503(3) y
Gd1 O13 2_756 2.383(3) y
Gd1 O14 2_756 2.769(4) y
Gd1 O14 1_565 2.360(3) y
Gd1 N3 . 2.624(4) y
Gd1 N4 . 2.568(4) y
Gd1 Gd1 2_766 4.0018(5) .
Gd2 O1 . 2.539(3) y
Gd2 O2 . 2.426(3) y
Gd2 O8 2_655 2.334(3) y
Gd2 O11 . 2.496(3) y
Gd2 O12 . 2.488(3) y
Gd2 O1W . 2.369(4) y
Gd2 O2W . 2.463(4) y
Gd2 N1 . 2.570(5) y
Gd2 N2 . 2.651(5) y
O5 H5 . 0.8200 ?
O8 Gd2 2_655 2.334(3) ?
O10 H10A . 0.8200 ?
O13 Gd1 2_756 2.383(3) ?
O14 Gd1 1_545 2.360(3) ?
O14 Gd1 2_756 2.769(4) ?
O15 H15 . 0.8200 ?
O1W H1WA . 0.8500 ?
O1W H1WB . 0.8501 ?
O2W H2WA . 0.8500 ?
O2W H2WB . 0.8500 ?
O3W H3WA . 0.8499 ?
O3W H3WB . 0.8501 ?
O4W H4WA . 0.8500 ?
O4W H4WB . 0.8500 ?
O5W H5WA . 0.8499 ?
O5W H5WB . 0.8501 ?

loop_
_geom_hbond_atom_site_label_D
_geom_hbond_atom_site_label_H
_geom_hbond_atom_site_label_A
_geom_hbond_site_symmetry_A
_geom_hbond_distance_DH
_geom_hbond_distance_HA
_geom_hbond_distance_DA
_geom_hbond_angle_DHA
O5 H5 O12 2_656 0.82 1.92 2.720(5) 164.3
O10 H10A O11 1_665 0.82 1.96 2.755(5) 163.4
O15 H15 O4W 1_545 0.82 2.13 2.942(10) 170.8
O1W H1WA O3W . 0.85 2.02 2.709(6) 137.4
O1W H1WB O9 2_655 0.85 1.90 2.622(5) 142.3
O2W H2WA O2 . 0.85 2.15 2.691(5) 120.8
O2W H2WB O7 1_445 0.85 1.85 2.680(5) 165.2
O3W H3WA O9 . 0.85 2.25 2.821(7) 124.9
O3W H3WB O4W . 0.85 2.19 2.713(7) 119.4
O4W H4WA O6 . 0.85 1.97 2.813(6) 171.2
O4W H4WB O1 . 0.85 2.18 2.797(6) 129.2
O5W H5WA O15 1_565 0.85 1.97 2.817(12) 173.1
O5W H5WB O10 2_765 0.85 2.19 3.006(13) 159.5
